data_2242371
loop_
_publ_author_name
'Schnakenburg, Gregor'
'Meyer, Andreas'

_publ_section_title
;
 Syntheses, spectroscopy, and crystal structures of
 3-(4-bromophenyl)-1,5-diphenylformazan and the
 3-(4-bromophenyl)-1,5-diphenylverdazyl radical and the crystal structure
 of the by-product
 5-anilino-3-(4-bromophenyl)-1-phenyl-1<i>H</i>-1,2,4-triazole
;
_journal_coeditor_code LH5869
_journal_issue 3
_journal_name_full 'Acta Crystallographica Section E'
_journal_page_first 292
_journal_page_last 297
_journal_paper_doi 10.1107/S2056989018001913
_journal_volume 74
_journal_year 2018
_chemical_formula_iupac 'C19 H15 Br N4'
_chemical_formula_moiety 'C19 H15 Br N4'
_chemical_formula_sum 'C19 H15 Br N4'
_chemical_formula_weight 379.26
_chemical_name_common
;
AM-56; 3-(4-Bromophenyl)-1,5-diphenylformazan
;
_chemical_name_systematic
;
<i>N</i>'-Anilino-4-bromo-<i>N</i>-(phenylimino)benzene-1-carboximidamide
;
_space_group_crystal_system orthorhombic
_space_group_IT_number 61
_space_group_name_Hall '-P 2ac 2ab'
_space_group_name_H-M_alt 'P b c a'
_symmetry_space_group_name_Hall '-P 2ac 2ab'
_symmetry_space_group_name_H-M 'P b c a'
_atom_sites_solution_hydrogens mixed
_audit_creation_method
;
OLEX2 1.2
(compiled 2017.08.10 svn.r3458 for OlexSys, GUI svn.r5381)
;
_cell_angle_alpha 90
_cell_angle_beta 90
_cell_angle_gamma 90
_cell_formula_units_Z 8
_cell_length_a 7.7930(5)
_cell_length_b 19.0947(16)
_cell_length_c 22.1843(17)
_cell_measurement_reflns_used 9908
_cell_measurement_temperature 100
_cell_measurement_theta_max 27.68
_cell_measurement_theta_min 2.97
_cell_volume 3301.1(4)
_computing_cell_refinement
;
SAINT (Bruker, 2015)
;
_computing_data_collection
;
APEX2 (Bruker, 2015)
;
_computing_data_reduction
;
SAINT (Bruker, 2015)
;
_computing_molecular_graphics
;
<i>OLEX2</i> (Dolomanov <i>et al.</i>,  2009)
;
_computing_publication_material
;
<i>OLEX2</i> (Dolomanov <i>et al.</i>,  2009)
;
_computing_structure_refinement
;
SHELXL97 (Sheldrick, 2008)
;
_diffrn_ambient_temperature 100.0
_diffrn_detector_area_resol_mean 7.9
_diffrn_measured_fraction_theta_full 0.999
_diffrn_measured_fraction_theta_max 0.998
_diffrn_measurement_device 'three-circle diffractometer'
_diffrn_measurement_device_type 'Bruker D8 Venture'
_diffrn_measurement_method '\w and \f scans'
_diffrn_radiation_monochromator 'mirror optics'
_diffrn_radiation_type MoK\a
_diffrn_radiation_wavelength 0.71073
_diffrn_reflns_av_R_equivalents 0.1472
_diffrn_reflns_limit_h_max 10
_diffrn_reflns_limit_h_min -10
_diffrn_reflns_limit_k_max 25
_diffrn_reflns_limit_k_min -25
_diffrn_reflns_limit_l_max 29
_diffrn_reflns_limit_l_min -28
_diffrn_reflns_number 60778
_diffrn_reflns_theta_full 25.242
_diffrn_reflns_theta_max 27.999
_diffrn_reflns_theta_min 2.322
_exptl_absorpt_coefficient_mu 2.498
_exptl_absorpt_correction_T_max 0.7459
_exptl_absorpt_correction_T_min 0.5503
_exptl_absorpt_correction_type multi-scan
_exptl_absorpt_process_details
;
(SADABS; Bruker, 2015)
;
_exptl_crystal_colour 'clear red'
_exptl_crystal_density_diffrn 1.526
_exptl_crystal_description needle
_exptl_crystal_F_000 1536
_exptl_crystal_size_max 0.33
_exptl_crystal_size_mid 0.06
_exptl_crystal_size_min 0.04
_refine_diff_density_max 1.764
_refine_diff_density_min -1.081
_refine_ls_extinction_method none
_refine_ls_goodness_of_fit_ref 1.031
_refine_ls_hydrogen_treatment mixed
_refine_ls_matrix_type full
_refine_ls_number_parameters 224
_refine_ls_number_reflns 3975
_refine_ls_number_restraints 0
_refine_ls_restrained_S_all 1.031
_refine_ls_R_factor_all 0.1071
_refine_ls_R_factor_gt 0.0574
_refine_ls_shift/su_max 0.001
_refine_ls_shift/su_mean 0.000
_refine_ls_structure_factor_coef Fsqd
_refine_ls_weighting_details 'w=1/[\s^2^(Fo^2^)+(0.0596P)^2^+12.5159P] where P=(Fo^2^+2Fc^2^)/3'
_refine_ls_weighting_scheme calc
_refine_ls_wR_factor_gt 0.1311
_refine_ls_wR_factor_ref 0.1525
_reflns_number_gt 2652
_reflns_number_total 3975
_reflns_threshold_expression 'I > 2\s(I)'
_cod_data_source_file lh5869sup1.cif
_cod_data_source_block 1
_cod_database_code 2242371
_shelx_space_group_comment
;
The symmetry employed for this shelxl refinement is uniquely defined
by the following loop, which should always be used as a source of
symmetry information in preference to the above space-group names.
They are only intended as comments.
;

loop_
_space_group_symop_operation_xyz
'x, y, z'
'-x+1/2, -y, z+1/2'
'x+1/2, -y+1/2, -z'
'-x, y+1/2, -z+1/2'
'-x, -y, -z'
'x-1/2, y, -z-1/2'
'-x-1/2, y-1/2, z'
'x, -y-1/2, z-1/2'

loop_
_atom_site_type_symbol
_atom_site_label
_atom_site_fract_x
_atom_site_fract_y
_atom_site_fract_z
_atom_site_U_iso_or_equiv
_atom_site_adp_type
_atom_site_calc_flag
_atom_site_occupancy
_atom_site_disorder_assembly
_atom_site_disorder_group
Br Br1 -0.16420(6) 0.55022(3) 0.27999(2) 0.03107(17) Uani d 1 . .
N N1 0.2728(4) 0.55820(18) 0.54659(16) 0.0192(7) Uani d 1 . .
N N2 0.3581(4) 0.5531(2) 0.59722(16) 0.0203(8) Uani d 1 . .
H H2 0.400(12) 0.516(6) 0.605(4) 0.024 Uiso d 0.54(7) A 1
N N3 0.3438(4) 0.43883(18) 0.51495(15) 0.0192(7) Uani d 1 . .
N N4 0.4238(4) 0.4268(2) 0.56531(16) 0.0193(8) Uani d 1 . .
H H4 0.431(14) 0.461(6) 0.587(5) 0.023 Uiso d 0.46(7) A 2
C C1 -0.0210(5) 0.5366(2) 0.34853(19) 0.0240(10) Uani d 1 . .
C C2 0.0685(6) 0.4745(3) 0.3551(2) 0.0278(10) Uani d 1 . .
H H2A 0.0650 0.4396 0.3247 0.033 Uiso calc 1 . .
C C3 0.1633(5) 0.4645(2) 0.4072(2) 0.0246(9) Uani d 1 . .
H H3 0.2257 0.4221 0.4120 0.029 Uiso calc 1 . .
C C4 0.1701(5) 0.5148(2) 0.45276(18) 0.0186(8) Uani d 1 . .
C C5 0.0796(5) 0.5773(2) 0.44382(19) 0.0223(9) Uani d 1 . .
H H5 0.0836 0.6127 0.4738 0.027 Uiso calc 1 . .
C C6 -0.0146(5) 0.5881(2) 0.39252(19) 0.0228(9) Uani d 1 . .
H H6 -0.0753 0.6308 0.3871 0.027 Uiso calc 1 . .
C C7 0.2672(5) 0.5027(2) 0.50893(18) 0.0183(8) Uani d 1 . .
C C8 0.3693(5) 0.6134(2) 0.63337(18) 0.0191(9) Uani d 1 . .
C C9 0.4789(5) 0.6102(2) 0.68286(19) 0.0247(9) Uani d 1 . .
H H9 0.5375 0.5679 0.6920 0.030 Uiso calc 1 . .
C C10 0.5026(6) 0.6688(3) 0.7187(2) 0.0294(10) Uani d 1 . .
H H10 0.5793 0.6668 0.7520 0.035 Uiso calc 1 . .
C C11 0.4152(6) 0.7304(3) 0.7065(2) 0.0304(11) Uani d 1 . .
H H11 0.4326 0.7706 0.7308 0.036 Uiso calc 1 . .
C C12 0.3018(6) 0.7325(2) 0.6580(2) 0.0298(11) Uani d 1 . .
H H12 0.2400 0.7744 0.6499 0.036 Uiso calc 1 . .
C C13 0.2776(5) 0.6748(2) 0.62164(19) 0.0250(10) Uani d 1 . .
H H13 0.1993 0.6768 0.5889 0.030 Uiso calc 1 . .
C C14 0.5102(5) 0.3628(2) 0.57135(18) 0.0182(8) Uani d 1 . .
C C15 0.5307(5) 0.3138(2) 0.52541(19) 0.0221(9) Uani d 1 . .
H H15 0.4798 0.3215 0.4871 0.027 Uiso calc 1 . .
C C16 0.6253(6) 0.2540(2) 0.5358(2) 0.0298(10) Uani d 1 . .
H H16 0.6399 0.2205 0.5045 0.036 Uiso calc 1 . .
C C17 0.6999(6) 0.2424(2) 0.5923(2) 0.0293(10) Uani d 1 . .
H H17 0.7645 0.2011 0.5993 0.035 Uiso calc 1 . .
C C18 0.6798(6) 0.2907(2) 0.6376(2) 0.0280(10) Uani d 1 . .
H H18 0.7328 0.2832 0.6756 0.034 Uiso calc 1 . .
C C19 0.5834(5) 0.3500(2) 0.62810(19) 0.0219(9) Uani d 1 . .
H H19 0.5663 0.3824 0.6600 0.026 Uiso calc 1 . .

loop_
_atom_site_aniso_label
_atom_site_aniso_U_11
_atom_site_aniso_U_22
_atom_site_aniso_U_33
_atom_site_aniso_U_12
_atom_site_aniso_U_13
_atom_site_aniso_U_23
Br1 0.0285(2) 0.0471(3) 0.0176(2) 0.0039(2) -0.00492(18) 0.0059(2)
N1 0.0146(15) 0.0221(19) 0.0208(18) -0.0026(14) 0.0021(14) 0.0024(15)
N2 0.0178(17) 0.025(2) 0.0176(18) -0.0008(15) -0.0007(13) 0.0045(16)
N3 0.0152(16) 0.0239(19) 0.0184(17) -0.0030(14) 0.0024(13) 0.0039(14)
N4 0.0148(16) 0.025(2) 0.0175(18) -0.0009(14) -0.0008(14) 0.0029(15)
C1 0.0139(19) 0.039(3) 0.019(2) -0.0017(18) 0.0004(16) 0.0078(19)
C2 0.030(2) 0.029(2) 0.025(2) 0.004(2) 0.0002(18) -0.006(2)
C3 0.022(2) 0.026(2) 0.025(2) 0.0079(19) -0.0024(18) 0.0022(18)
C4 0.0147(17) 0.022(2) 0.019(2) -0.0035(17) 0.0046(16) 0.0046(17)
C5 0.020(2) 0.025(2) 0.021(2) -0.0013(17) 0.0008(17) 0.0008(18)
C6 0.021(2) 0.020(2) 0.027(2) 0.0000(17) 0.0031(18) 0.0077(18)
C7 0.0126(17) 0.024(2) 0.018(2) -0.0054(16) 0.0023(15) 0.0052(17)
C8 0.0183(19) 0.023(2) 0.016(2) -0.0047(16) 0.0054(15) 0.0018(17)
C9 0.022(2) 0.033(3) 0.019(2) -0.0018(19) 0.0015(17) 0.0047(18)
C10 0.026(2) 0.039(3) 0.023(2) -0.010(2) 0.0032(19) -0.001(2)
C11 0.034(2) 0.028(3) 0.030(3) -0.011(2) 0.014(2) -0.004(2)
C12 0.031(2) 0.025(2) 0.034(3) 0.0007(19) 0.017(2) 0.004(2)
C13 0.021(2) 0.035(3) 0.019(2) -0.0011(19) 0.0046(17) 0.0080(19)
C14 0.0113(17) 0.021(2) 0.022(2) -0.0040(16) 0.0011(16) 0.0049(17)
C15 0.020(2) 0.027(2) 0.019(2) -0.0057(17) 0.0001(17) -0.0017(18)
C16 0.031(2) 0.022(2) 0.036(3) -0.0025(19) 0.006(2) -0.007(2)
C17 0.029(2) 0.022(2) 0.037(3) 0.0026(19) 0.006(2) 0.010(2)
C18 0.027(2) 0.034(3) 0.023(2) 0.006(2) 0.0010(19) 0.011(2)
C19 0.022(2) 0.027(2) 0.017(2) 0.0022(18) 0.0035(16) -0.0002(18)

loop_
_atom_type_symbol
_atom_type_description
_atom_type_scat_dispersion_real
_atom_type_scat_dispersion_imag
_atom_type_scat_source
C C 0.0033 0.0016 'International Tables Vol C Tables 4.2.6.8 and 6.1.1.4'
H H 0.0000 0.0000 'International Tables Vol C Tables 4.2.6.8 and 6.1.1.4'
Br Br -0.2901 2.4595 'International Tables Vol C Tables 4.2.6.8 and 6.1.1.4'
N N 0.0061 0.0033 'International Tables Vol C Tables 4.2.6.8 and 6.1.1.4'

loop_
_geom_angle_atom_site_label_1
_geom_angle_atom_site_label_2
_geom_angle_atom_site_label_3
_geom_angle
N2 N1 C7 119.3(4)
N1 N2 H2 117(7)
N1 N2 C8 117.5(4)
C8 N2 H2 126(7)
N4 N3 C7 116.9(4)
N3 N4 H4 113(8)
N3 N4 C14 117.8(4)
C14 N4 H4 128(8)
C2 C1 Br1 119.8(3)
C2 C1 C6 121.0(4)
C6 C1 Br1 119.1(3)
C1 C2 H2A 120.8
C1 C2 C3 118.4(4)
C3 C2 H2A 120.8
C2 C3 H3 119.0
C2 C3 C4 122.0(4)
C4 C3 H3 119.0
C3 C4 C5 117.7(4)
C3 C4 C7 121.6(4)
C5 C4 C7 120.7(4)
C4 C5 H5 119.5
C6 C5 C4 121.1(4)
C6 C5 H5 119.5
C1 C6 H6 120.1
C5 C6 C1 119.8(4)
C5 C6 H6 120.1
N1 C7 N3 128.8(4)
N1 C7 C4 114.6(4)
N3 C7 C4 116.5(4)
C9 C8 N2 116.9(4)
C9 C8 C13 119.7(4)
C13 C8 N2 123.3(4)
C8 C9 H9 120.0
C10 C9 C8 120.0(4)
C10 C9 H9 120.0
C9 C10 H10 119.8
C11 C10 C9 120.5(4)
C11 C10 H10 119.8
C10 C11 H11 120.4
C10 C11 C12 119.3(4)
C12 C11 H11 120.4
C11 C12 H12 119.5
C13 C12 C11 121.0(4)
C13 C12 H12 119.5
C8 C13 H13 120.3
C12 C13 C8 119.5(4)
C12 C13 H13 120.3
N4 C14 C19 115.6(4)
C15 C14 N4 124.8(4)
C15 C14 C19 119.6(4)
C14 C15 H15 120.2
C16 C15 C14 119.7(4)
C16 C15 H15 120.2
C15 C16 H16 119.9
C15 C16 C17 120.2(4)
C17 C16 H16 119.9
C16 C17 H17 119.9
C18 C17 C16 120.2(4)
C18 C17 H17 119.9
C17 C18 H18 119.9
C17 C18 C19 120.2(4)
C19 C18 H18 119.9
C14 C19 H19 119.9
C18 C19 C14 120.1(4)
C18 C19 H19 119.9

loop_
_geom_bond_atom_site_label_1
_geom_bond_atom_site_label_2
_geom_bond_distance
Br1 C1 1.904(4)
N1 N2 1.309(5)
N1 C7 1.350(5)
N2 H2 0.80(10)
N2 C8 1.405(6)
N3 N4 1.300(5)
N3 C7 1.364(5)
N4 H4 0.81(12)
N4 C14 1.401(5)
C1 C2 1.384(6)
C1 C6 1.386(6)
C2 H2A 0.9500
C2 C3 1.384(6)
C3 H3 0.9500
C3 C4 1.395(6)
C4 C5 1.400(6)
C4 C7 1.476(6)
C5 H5 0.9500
C5 C6 1.370(6)
C6 H6 0.9500
C8 C9 1.392(6)
C8 C13 1.398(6)
C9 H9 0.9500
C9 C10 1.385(7)
C10 H10 0.9500
C10 C11 1.385(7)
C11 H11 0.9500
C11 C12 1.392(7)
C12 H12 0.9500
C12 C13 1.379(7)
C13 H13 0.9500
C14 C15 1.393(6)
C14 C19 1.404(6)
C15 H15 0.9500
C15 C16 1.379(6)
C16 H16 0.9500
C16 C17 1.398(7)
C17 H17 0.9500
C17 C18 1.373(7)
C18 H18 0.9500
C18 C19 1.375(6)
C19 H19 0.9500

loop_
_geom_hbond_atom_site_label_D
_geom_hbond_atom_site_label_H
_geom_hbond_atom_site_label_A
_geom_hbond_site_symmetry_A
_geom_hbond_distance_DH
_geom_hbond_distance_HA
_geom_hbond_distance_DA
_geom_hbond_angle_DHA
N2 H2 N4 . 0.80(10) 1.93(10) 2.566(5) 137(9)
N4 H4 N1 . 0.81(12) 2.40(11) 2.803(5) 112(9)
N4 H4 N2 . 0.81(12) 1.86(12) 2.566(5) 145(10)
C19 H19 Br1 2_565 0.95 3.05 3.921(4) 152.8
C9 H9 Br1 2_565 0.95 3.14 4.014(5) 153.4

loop_
_geom_torsion_atom_site_label_1
_geom_torsion_atom_site_label_2
_geom_torsion_atom_site_label_3
_geom_torsion_atom_site_label_4
_geom_torsion
Br1 C1 C2 C3 -176.2(3)
Br1 C1 C6 C5 176.0(3)
N1 N2 C8 C9 -171.6(3)
N1 N2 C8 C13 8.0(6)
N2 N1 C7 N3 -1.7(6)
N2 N1 C7 C4 -179.0(3)
N2 C8 C9 C10 176.9(4)
N2 C8 C13 C12 -177.3(4)
N3 N4 C14 C15 6.4(6)
N3 N4 C14 C19 -175.3(3)
N4 N3 C7 N1 5.4(6)
N4 N3 C7 C4 -177.3(3)
N4 C14 C15 C16 176.9(4)
N4 C14 C19 C18 -176.0(4)
C1 C2 C3 C4 0.3(7)
C2 C1 C6 C5 -1.0(6)
C2 C3 C4 C5 -1.2(6)
C2 C3 C4 C7 178.1(4)
C3 C4 C5 C6 1.1(6)
C3 C4 C7 N1 175.0(4)
C3 C4 C7 N3 -2.6(6)
C4 C5 C6 C1 0.0(6)
C5 C4 C7 N1 -5.7(5)
C5 C4 C7 N3 176.7(3)
C6 C1 C2 C3 0.8(6)
C7 N1 N2 C8 176.3(3)
C7 N3 N4 C14 -177.1(3)
C7 C4 C5 C6 -178.2(4)
C8 C9 C10 C11 1.3(6)
C9 C8 C13 C12 2.4(6)
C9 C10 C11 C12 0.7(6)
C10 C11 C12 C13 -1.1(6)
C11 C12 C13 C8 -0.4(6)
C13 C8 C9 C10 -2.8(6)
C14 C15 C16 C17 0.2(6)
C15 C14 C19 C18 2.3(6)
C15 C16 C17 C18 -0.3(7)
C16 C17 C18 C19 1.4(7)
C17 C18 C19 C14 -2.4(7)
C19 C14 C15 C16 -1.2(6)

_cod_database_fobs_code 2242371
